data_4514612
loop_
_publ_author_name
'Kim, Seung Wook'
'Meyer, Cole C.'
'Mai, Binh Khanh'
'Liu, Peng'
'Krische, Michael J.'

_publ_section_title
;
 Inversion of Enantioselectivity in Allene Gas versus Allyl Acetate
 Reductive Aldehyde Allylation Guided by Metal-Centered Stereogenicity: An
 Experimental and Computational Study
;
_journal_issue 10
_journal_name_full 'ACS Catalysis'
_journal_page_first 9158
_journal_paper_doi 10.1021/acscatal.9b03695
_journal_volume 9
_journal_year 2019
_chemical_absolute_configuration ad
_chemical_formula_moiety 'C48 H40 P2, C7 H2 N2 O6, C3 H5, Ir, 2 C7 H8'
_chemical_formula_sum 'C72 H63 Ir N2 O6 P2'
_chemical_formula_weight 1306.38
_space_group_crystal_system orthorhombic
_space_group_IT_number 19
_space_group_name_Hall 'P 2ac 2ab'
_space_group_name_H-M_alt 'P 21 21 21'
_symmetry_space_group_name_Hall 'P 2ac 2ab'
_symmetry_space_group_name_H-M 'P 21 21 21'
_atom_sites_solution_hydrogens geom
_audit_creation_method SHELXL-2016/6
_cell_angle_alpha 90
_cell_angle_beta 90
_cell_angle_gamma 90
_cell_formula_units_Z 4
_cell_length_a 15.155(2)
_cell_length_b 17.531(3)
_cell_length_c 22.268(3)
_cell_measurement_reflns_used 9707
_cell_measurement_temperature 100(2)
_cell_measurement_theta_max 25.0
_cell_measurement_theta_min 2.55
_cell_volume 5916.2(15)
_computing_cell_refinement 'Apex II release 2010, Bruker AXS, Inc.'
_computing_data_collection 'Apex II release 2010, Bruker AXS, Inc.'
_computing_data_reduction 'Apex II release 2010, Bruker AXS, Inc.'
_computing_molecular_graphics 'XP SHELXTL/PC, Siemens Analytical'
_computing_publication_material 'SHELXL-2016/6, Sheldrick, G. M.'
_computing_structure_refinement 'Shelxl-2016/6, Sheldrick, G. M.'
_computing_structure_solution
;

Sheldrick, G. M. (2015).  SHELXT.  Acta Cryst. A71, 3-8.

;
_diffrn_ambient_temperature 100(2)
_diffrn_measured_fraction_theta_full 0.999
_diffrn_measured_fraction_theta_max 0.999
_diffrn_measurement_device_type 'Nonius Kappa CCD with a Bruker Apex II detector'
_diffrn_measurement_method \w-scans
_diffrn_radiation_type MoK\a
_diffrn_radiation_wavelength 0.71073
_diffrn_reflns_av_R_equivalents 0.0595
_diffrn_reflns_av_unetI/netI 0.0473
_diffrn_reflns_Laue_measured_fraction_full 0.999
_diffrn_reflns_Laue_measured_fraction_max 0.999
_diffrn_reflns_limit_h_max 19
_diffrn_reflns_limit_h_min -19
_diffrn_reflns_limit_k_max 22
_diffrn_reflns_limit_k_min -23
_diffrn_reflns_limit_l_max 29
_diffrn_reflns_limit_l_min -29
_diffrn_reflns_number 168850
_diffrn_reflns_point_group_measured_fraction_full 0.999
_diffrn_reflns_point_group_measured_fraction_max 0.999
_diffrn_reflns_theta_full 25.242
_diffrn_reflns_theta_max 27.877
_diffrn_reflns_theta_min 1.776
_diffrn_source 'fine focus sealed tube'
_exptl_absorpt_coefficient_mu 2.368
_exptl_absorpt_correction_T_max 0.7723
_exptl_absorpt_correction_T_min 0.5359
_exptl_absorpt_correction_type numerical
_exptl_absorpt_process_details 'SADABS 2014/5'
_exptl_crystal_colour 'pale yellow'
_exptl_crystal_density_diffrn 1.467
_exptl_crystal_description prism
_exptl_crystal_F_000 2656
_exptl_crystal_size_max 0.410
_exptl_crystal_size_mid 0.250
_exptl_crystal_size_min 0.140
_refine_diff_density_max 0.648
_refine_diff_density_min -0.642
_refine_diff_density_rms 0.072
_refine_ls_abs_structure_details
;
 Flack x determined using 5460 quotients [(I+)-(I-)]/[(I+)+(I-)]
 (Parsons, Flack and Wagner, Acta Cryst. B69 (2013) 249-259).
;
_refine_ls_abs_structure_Flack -0.0019(16)
_refine_ls_extinction_method none
_refine_ls_goodness_of_fit_ref 1.045
_refine_ls_hydrogen_treatment constr
_refine_ls_matrix_type full
_refine_ls_number_parameters 819
_refine_ls_number_reflns 14106
_refine_ls_number_restraints 777
_refine_ls_restrained_S_all 1.034
_refine_ls_R_factor_all 0.0261
_refine_ls_R_factor_gt 0.0215
_refine_ls_shift/su_max 0.048
_refine_ls_shift/su_mean 0.001
_refine_ls_structure_factor_coef Fsqd
_refine_ls_weighting_details 'w=1/[\s^2^(Fo^2^)+(0.0057P)^2^] where P=(Fo^2^+2Fc^2^)/3'
_refine_ls_weighting_scheme calc
_refine_ls_wR_factor_gt 0.0353
_refine_ls_wR_factor_ref 0.0357
_reflns_Friedel_coverage 0.830
_reflns_Friedel_fraction_full 0.999
_reflns_Friedel_fraction_max 0.999
_reflns_number_gt 12928
_reflns_number_total 14106
_reflns_threshold_expression 'I > 2\s(I)'
_cod_data_source_file cs9b03695_si_003.cif
_cod_data_source_block shelx
_cod_database_code 4514612
_shelx_shelxl_version_number 2016/6
_shelx_space_group_comment
;
The symmetry employed for this shelxl refinement is uniquely defined
by the following loop, which should always be used as a source of
symmetry information in preference to the above space-group names.
They are only intended as comments.
;
_shelx_estimated_absorpt_t_min 0.444
_shelx_estimated_absorpt_t_max 0.733

loop_
_space_group_symop_operation_xyz
'x, y, z'
'-x+1/2, -y, z+1/2'
'-x, y+1/2, -z+1/2'
'x+1/2, -y+1/2, -z'

loop_
_atom_site_label
_atom_site_type_symbol
_atom_site_fract_x
_atom_site_fract_y
_atom_site_fract_z
_atom_site_U_iso_or_equiv
_atom_site_adp_type
_atom_site_occupancy
_atom_site_site_symmetry_order
_atom_site_calc_flag
_atom_site_refinement_flags_posn
_atom_site_refinement_flags_adp
_atom_site_refinement_flags_occupancy
_atom_site_disorder_assembly
_atom_site_disorder_group
Ir1 Ir 0.04479(2) 0.64354(2) 0.78448(2) 0.00693(3) Uani 1 1 d . U . . .
P1 P 0.05364(5) 0.63931(5) 0.68095(3) 0.00754(15) Uani 1 1 d . U . . .
P2 P 0.19846(5) 0.65646(4) 0.79422(3) 0.00811(18) Uani 1 1 d . U . . .
C8 C -0.0422(2) 0.58734(15) 0.65180(12) 0.0089(6) Uani 1 1 d . U . . .
C9 C -0.1090(2) 0.62530(17) 0.62101(13) 0.0118(7) Uani 1 1 d . U . . .
H9 H -0.101029 0.677186 0.609972 0.014 Uiso 1 1 calc R U . . .
C10 C -0.1871(2) 0.58839(18) 0.60621(14) 0.0151(8) Uani 1 1 d . U . . .
H10 H -0.232056 0.615758 0.585684 0.018 Uiso 1 1 calc R U . . .
C11 C -0.2010(2) 0.51171(19) 0.62090(14) 0.0122(8) Uani 1 1 d . U . . .
C12 C -0.1344(2) 0.47483(17) 0.65227(13) 0.0122(7) Uani 1 1 d . U . . .
H12 H -0.141958 0.422832 0.663107 0.015 Uiso 1 1 calc R U . . .
C13 C -0.0575(2) 0.51156(16) 0.66808(12) 0.0097(7) Uani 1 1 d . U . . .
H13 H -0.014081 0.484850 0.690507 0.012 Uiso 1 1 calc R U . . .
C14 C -0.2855(2) 0.4722(2) 0.60469(16) 0.0218(9) Uani 1 1 d . U . . .
H14A H -0.278399 0.446144 0.566051 0.033 Uiso 1 1 calc R U . . .
H14B H -0.333032 0.509881 0.601611 0.033 Uiso 1 1 calc R U . . .
H14C H -0.300193 0.434772 0.635799 0.033 Uiso 1 1 calc R U . . .
C15 C 0.0562(2) 0.72508(16) 0.63430(12) 0.0083(7) Uani 1 1 d . U . . .
C16 C 0.0623(2) 0.79776(17) 0.65797(13) 0.0107(7) Uani 1 1 d . U . . .
H16 H 0.060945 0.804992 0.700235 0.013 Uiso 1 1 calc R U . . .
C17 C 0.07057(19) 0.8604(2) 0.61995(13) 0.0161(7) Uani 1 1 d . U . . .
H17 H 0.074465 0.909994 0.636863 0.019 Uiso 1 1 calc R U . . .
C18 C 0.07321(19) 0.8523(2) 0.55884(13) 0.0166(7) Uani 1 1 d . U . . .
C19 C 0.0662(2) 0.77921(18) 0.53494(14) 0.0190(9) Uani 1 1 d . U . . .
H19 H 0.066239 0.772402 0.492616 0.023 Uiso 1 1 calc R U . . .
C20 C 0.0590(2) 0.71620(18) 0.57231(13) 0.0153(8) Uani 1 1 d . U . . .
H20 H 0.056008 0.666526 0.555374 0.018 Uiso 1 1 calc R U . . .
C21 C 0.0871(3) 0.9204(2) 0.51807(16) 0.0294(10) Uani 1 1 d . U . . .
H21A H 0.071470 0.967263 0.539643 0.044 Uiso 1 1 calc R U . . .
H21B H 0.049578 0.915360 0.482431 0.044 Uiso 1 1 calc R U . . .
H21C H 0.149086 0.922773 0.505765 0.044 Uiso 1 1 calc R U . . .
C22 C 0.1532(2) 0.58956(16) 0.65484(13) 0.0069(7) Uani 1 1 d . U . . .
C23 C 0.2359(2) 0.62372(16) 0.65929(12) 0.0070(7) Uani 1 1 d . U . . .
C24 C 0.3129(2) 0.58223(17) 0.64266(13) 0.0081(7) Uani 1 1 d . U . . .
C25 C 0.3994(2) 0.61234(18) 0.64780(14) 0.0131(7) Uani 1 1 d . U . . .
H25 H 0.407020 0.662986 0.662057 0.016 Uiso 1 1 calc R U . . .
C26 C 0.4717(2) 0.57045(19) 0.63280(14) 0.0174(8) Uani 1 1 d . U . . .
H26 H 0.528887 0.591903 0.637030 0.021 Uiso 1 1 calc R U . . .
C27 C 0.4622(2) 0.49541(18) 0.61103(14) 0.0191(8) Uani 1 1 d . U . . .
H27 H 0.512961 0.466707 0.600355 0.023 Uiso 1 1 calc R U . . .
C28 C 0.3813(2) 0.46415(18) 0.60528(14) 0.0143(8) Uani 1 1 d . U . . .
H28 H 0.375694 0.413554 0.590496 0.017 Uiso 1 1 calc R U . . .
C29 C 0.3047(2) 0.50584(18) 0.62101(14) 0.0120(8) Uani 1 1 d . U . . .
C30 C 0.2198(2) 0.47402(17) 0.61650(14) 0.0133(8) Uani 1 1 d . U . . .
H30 H 0.213440 0.423414 0.601889 0.016 Uiso 1 1 calc R U . . .
C31 C 0.1469(2) 0.51392(18) 0.63253(14) 0.0123(8) Uani 1 1 d . U . . .
H31 H 0.090497 0.490788 0.628745 0.015 Uiso 1 1 calc R U . . .
C32 C 0.2389(2) 0.72634(17) 0.73957(13) 0.0074(7) Uani 1 1 d . U . . .
C33 C 0.2482(2) 0.70461(18) 0.68010(14) 0.0082(7) Uani 1 1 d . U . . .
C34 C 0.2758(2) 0.76002(17) 0.63625(14) 0.0115(7) Uani 1 1 d . U . . .
C35 C 0.2850(2) 0.74189(18) 0.57488(14) 0.0144(8) Uani 1 1 d . U . . .
H35 H 0.271114 0.691877 0.561478 0.017 Uiso 1 1 calc R U . . .
C36 C 0.3137(2) 0.79496(18) 0.53427(14) 0.0192(8) Uani 1 1 d . U . . .
H36 H 0.320224 0.781329 0.493223 0.023 Uiso 1 1 calc R U . . .
C37 C 0.3337(2) 0.87011(19) 0.55319(14) 0.0199(8) Uani 1 1 d . U . . .
H37 H 0.354140 0.906747 0.525003 0.024 Uiso 1 1 calc R U . . .
C38 C 0.3234(2) 0.88956(18) 0.61175(15) 0.0171(8) Uani 1 1 d . U . . .
H38 H 0.335954 0.940313 0.624027 0.021 Uiso 1 1 calc R U . . .
C39 C 0.2946(2) 0.83600(17) 0.65482(14) 0.0127(7) Uani 1 1 d . U . . .
C40 C 0.28461(17) 0.85500(17) 0.71606(13) 0.0136(6) Uani 1 1 d . U . . .
H40 H 0.296597 0.905614 0.728924 0.016 Uiso 1 1 calc R U . . .
C41 C 0.2583(2) 0.80250(17) 0.75672(14) 0.0124(7) Uani 1 1 d . U . . .
H41 H 0.252555 0.816878 0.797663 0.015 Uiso 1 1 calc R U . . .
C42 C 0.27965(19) 0.58108(16) 0.78759(15) 0.0092(6) Uani 1 1 d . U . . .
C43 C 0.2585(2) 0.50486(16) 0.77853(14) 0.0104(7) Uani 1 1 d . U . . .
H43 H 0.198447 0.489745 0.775362 0.012 Uiso 1 1 calc R U . . .
C44 C 0.3253(2) 0.45058(17) 0.77410(13) 0.0134(7) Uani 1 1 d . U . . .
H44 H 0.310003 0.398547 0.768317 0.016 Uiso 1 1 calc R U . . .
C45 C 0.41302(19) 0.47057(16) 0.77789(14) 0.0133(7) Uani 1 1 d . U . . .
C46 C 0.43389(19) 0.54710(17) 0.78760(15) 0.0162(7) Uani 1 1 d . U . . .
H46 H 0.493939 0.561980 0.791188 0.019 Uiso 1 1 calc R U . . .
C47 C 0.3683(2) 0.60143(16) 0.79204(14) 0.0113(7) Uani 1 1 d . U . . .
H47 H 0.383822 0.653355 0.798216 0.014 Uiso 1 1 calc R U . . .
C48 C 0.4863(2) 0.41291(18) 0.77184(15) 0.0219(8) Uani 1 1 d . U . . .
H48A H 0.523292 0.426112 0.737286 0.033 Uiso 1 1 calc R U . . .
H48B H 0.460916 0.362043 0.765897 0.033 Uiso 1 1 calc R U . . .
H48C H 0.522252 0.413083 0.808414 0.033 Uiso 1 1 calc R U . . .
C49 C 0.2199(2) 0.69213(17) 0.87001(13) 0.0089(7) Uani 1 1 d . U . . .
C50 C 0.1817(2) 0.75948(17) 0.89114(13) 0.0117(7) Uani 1 1 d . U . . .
H50 H 0.148254 0.790303 0.864423 0.014 Uiso 1 1 calc R U . . .
C51 C 0.1915(2) 0.78194(18) 0.94989(13) 0.0130(7) Uani 1 1 d . U . . .
H51 H 0.166930 0.829052 0.962703 0.016 Uiso 1 1 calc R U . . .
C52 C 0.2371(2) 0.73669(19) 0.99097(14) 0.0150(8) Uani 1 1 d . U . . .
C53 C 0.2714(2) 0.66841(18) 0.97097(14) 0.0151(8) Uani 1 1 d . U . . .
H53 H 0.300679 0.635809 0.998630 0.018 Uiso 1 1 calc R U . . .
C54 C 0.26429(19) 0.6463(2) 0.91144(12) 0.0128(7) Uani 1 1 d . U . . .
H54 H 0.289815 0.599558 0.898701 0.015 Uiso 1 1 calc R U . . .
C55 C 0.2465(2) 0.7619(2) 1.05528(14) 0.0253(9) Uani 1 1 d . U . . .
H55A H 0.281667 0.808719 1.056953 0.038 Uiso 1 1 calc R U . . .
H55B H 0.275981 0.721748 1.078440 0.038 Uiso 1 1 calc R U . . .
H55C H 0.187918 0.771521 1.072328 0.038 Uiso 1 1 calc R U . . .
O1 O 0.04073(14) 0.76433(10) 0.79228(8) 0.0092(4) Uani 1 1 d . U . . .
O2 O -0.04939(13) 0.86456(11) 0.79608(8) 0.0153(4) Uani 1 1 d . U . . .
O3 O -0.33193(15) 0.54590(14) 0.73308(11) 0.0309(7) Uani 1 1 d . U . . .
O4 O -0.35144(16) 0.56734(14) 0.82794(11) 0.0253(6) Uani 1 1 d . U . . .
O5 O -0.41559(14) 0.70323(13) 0.77091(11) 0.0257(6) Uani 1 1 d . U . . .
O6 O -0.36953(16) 0.80128(13) 0.82170(10) 0.0216(6) Uani 1 1 d . U . . .
N1 N -0.31667(16) 0.58004(14) 0.77915(14) 0.0165(6) Uani 1 1 d . U . . .
N2 N -0.35667(18) 0.74183(15) 0.79450(12) 0.0164(7) Uani 1 1 d . U . . .
C1 C -0.08951(19) 0.66266(16) 0.77990(14) 0.0090(7) Uani 1 1 d . U . . .
C2 C -0.11184(18) 0.74015(15) 0.78826(14) 0.0081(6) Uani 1 1 d . U . . .
C3 C -0.1970(2) 0.76648(17) 0.79259(13) 0.0110(7) Uani 1 1 d . U . . .
H3 H -0.208383 0.819270 0.798359 0.013 Uiso 1 1 calc R U . . .
C4 C -0.26594(19) 0.71519(16) 0.78845(14) 0.0100(6) Uani 1 1 d . U . . .
C5 C -0.24678(17) 0.63887(18) 0.77870(13) 0.0101(6) Uani 1 1 d . U . . .
C6 C -0.16139(19) 0.61257(17) 0.77391(14) 0.0109(7) Uani 1 1 d . U . . .
H6 H -0.150985 0.559975 0.766478 0.013 Uiso 1 1 calc R U . . .
C7 C -0.0371(2) 0.79534(16) 0.79275(12) 0.0099(6) Uani 1 1 d . U . . .
C56 C 0.0180(2) 0.61698(16) 0.88156(13) 0.0130(8) Uani 1 1 d . U . . .
H56A H 0.052021 0.646134 0.911769 0.016 Uiso 1 1 calc R U . . .
H56B H -0.044293 0.607936 0.892968 0.016 Uiso 1 1 calc R U . . .
C57 C 0.0622(2) 0.55682(16) 0.85237(13) 0.0132(7) Uani 1 1 d . U . . .
H57 H 0.122983 0.542060 0.865419 0.016 Uiso 1 1 calc R U . . .
C58 C 0.0250(2) 0.52343(16) 0.80050(13) 0.0107(8) Uani 1 1 d . U . . .
H58A H -0.036921 0.505945 0.803785 0.013 Uiso 1 1 calc R U . . .
H58B H 0.063255 0.487999 0.777676 0.013 Uiso 1 1 calc R U . . .
C66 C -0.2342(5) 0.8875(4) 0.5665(3) 0.0401(16) Uani 0.758(6) 1 d D U P A 1
C67 C -0.2105(6) 0.8305(5) 0.6042(4) 0.048(2) Uani 0.758(6) 1 d D U P A 1
H67 H -0.150206 0.821537 0.613520 0.058 Uiso 0.758(6) 1 calc R U P A 1
C68 C -0.2776(5) 0.7850(4) 0.6293(3) 0.0537(19) Uani 0.758(6) 1 d D U P A 1
H68 H -0.261750 0.743029 0.653988 0.064 Uiso 0.758(6) 1 calc R U P A 1
C69 C -0.3655(7) 0.7998(5) 0.6190(4) 0.065(2) Uani 0.758(6) 1 d D U P A 1
H69 H -0.409766 0.769146 0.637173 0.078 Uiso 0.758(6) 1 calc R U P A 1
C70 C -0.3887(6) 0.8607(6) 0.5813(4) 0.059(2) Uani 0.758(6) 1 d D U P A 1
H70 H -0.448839 0.872340 0.573487 0.071 Uiso 0.758(6) 1 calc R U P A 1
C71 C -0.3228(5) 0.9025(4) 0.5562(3) 0.0441(19) Uani 0.758(6) 1 d D U P A 1
H71 H -0.338094 0.943806 0.530591 0.053 Uiso 0.758(6) 1 calc R U P A 1
C72 C -0.1612(5) 0.9317(4) 0.5372(3) 0.056(2) Uani 0.758(6) 1 d D U P A 1
H72A H -0.148189 0.909611 0.497746 0.084 Uiso 0.758(6) 1 calc R U P A 1
H72B H -0.108330 0.929571 0.562415 0.084 Uiso 0.758(6) 1 calc R U P A 1
H72C H -0.179543 0.984991 0.532210 0.084 Uiso 0.758(6) 1 calc R U P A 1
C73 C -0.3233(16) 0.8187(12) 0.6028(10) 0.054(3) Uani 0.242(6) 1 d D U P A 2
C74 C -0.3654(18) 0.8761(16) 0.5683(14) 0.052(4) Uani 0.242(6) 1 d D U P A 2
H74 H -0.427919 0.877419 0.565036 0.062 Uiso 0.242(6) 1 calc R U P A 2
C75 C -0.3153(16) 0.9289(14) 0.5403(11) 0.048(4) Uani 0.242(6) 1 d D U P A 2
H75 H -0.343783 0.965630 0.515631 0.057 Uiso 0.242(6) 1 calc R U P A 2
C76 C -0.2254(15) 0.9318(13) 0.5457(10) 0.052(4) Uani 0.242(6) 1 d D U P A 2
H76 H -0.192306 0.969478 0.524937 0.062 Uiso 0.242(6) 1 calc R U P A 2
C77 C -0.1840(15) 0.8794(12) 0.5816(10) 0.055(4) Uani 0.242(6) 1 d D U P A 2
H77 H -0.122200 0.882257 0.588313 0.066 Uiso 0.242(6) 1 calc R U P A 2
C78 C -0.2372(16) 0.8184(18) 0.6096(17) 0.051(3) Uani 0.242(6) 1 d D U P A 2
H78 H -0.209407 0.779403 0.632362 0.062 Uiso 0.242(6) 1 calc R U P A 2
C79 C -0.3761(19) 0.7580(13) 0.6334(10) 0.075(6) Uani 0.242(6) 1 d D U P A 2
H79A H -0.357299 0.707821 0.618824 0.112 Uiso 0.242(6) 1 calc R U P A 2
H79B H -0.438842 0.765377 0.624468 0.112 Uiso 0.242(6) 1 calc R U P A 2
H79C H -0.366699 0.761083 0.676839 0.112 Uiso 0.242(6) 1 calc R U P A 2
C59 C -0.0165(2) 0.78524(19) 1.03256(16) 0.0199(8) Uani 1 1 d . U . . .
C60 C -0.0250(2) 0.80071(19) 0.97192(14) 0.0171(8) Uani 1 1 d . U . . .
H60 H -0.039782 0.760387 0.945251 0.021 Uiso 1 1 calc R U . . .
C61 C -0.0129(2) 0.87256(18) 0.94930(15) 0.0190(8) Uani 1 1 d . U . . .
H61 H -0.019114 0.881482 0.907438 0.023 Uiso 1 1 calc R U . . .
C62 C 0.0086(2) 0.9322(2) 0.98730(15) 0.0226(8) Uani 1 1 d . U . . .
H62 H 0.016951 0.982129 0.971738 0.027 Uiso 1 1 calc R U . . .
C63 C 0.0176(2) 0.9185(2) 1.04798(16) 0.0265(9) Uani 1 1 d . U . . .
H63 H 0.032043 0.959119 1.074473 0.032 Uiso 1 1 calc R U . . .
C64 C 0.0056(2) 0.8453(2) 1.07028(15) 0.0228(9) Uani 1 1 d . U . . .
H64 H 0.012587 0.836182 1.112066 0.027 Uiso 1 1 calc R U . . .
C65 C -0.0327(3) 0.7063(2) 1.05733(17) 0.0362(10) Uani 1 1 d . U . . .
H65A H -0.096286 0.697915 1.061710 0.054 Uiso 1 1 calc R U . . .
H65B H -0.004077 0.701448 1.096623 0.054 Uiso 1 1 calc R U . . .
H65C H -0.008169 0.668219 1.029745 0.054 Uiso 1 1 calc R U . . .

loop_
_atom_site_aniso_label
_atom_site_aniso_U_11
_atom_site_aniso_U_22
_atom_site_aniso_U_33
_atom_site_aniso_U_23
_atom_site_aniso_U_13
_atom_site_aniso_U_12
Ir1 0.00648(5) 0.00636(5) 0.00796(5) 0.00036(6) 0.00040(6) -0.00041(6)
P1 0.0076(4) 0.0068(4) 0.0082(4) 0.0002(3) -0.0005(3) -0.0001(5)
P2 0.0077(4) 0.0082(4) 0.0084(4) 0.0002(3) -0.0007(3) -0.0002(3)
C8 0.0060(16) 0.0108(16) 0.0100(15) -0.0032(12) 0.0007(16) 0.0038(16)
C9 0.0142(18) 0.0080(18) 0.0133(16) 0.0008(12) -0.0005(14) -0.0012(14)
C10 0.0115(19) 0.020(2) 0.0142(18) 0.0042(14) -0.0055(14) 0.0027(15)
C11 0.0097(19) 0.0145(19) 0.0124(18) -0.0021(14) -0.0010(15) -0.0036(15)
C12 0.0119(18) 0.0080(17) 0.0165(17) -0.0014(13) 0.0043(15) -0.0012(15)
C13 0.0080(19) 0.0105(17) 0.0104(15) -0.0010(12) 0.0010(14) 0.0031(15)
C14 0.016(2) 0.023(2) 0.027(2) -0.0038(16) -0.0075(18) -0.0007(17)
C15 0.0036(17) 0.0098(16) 0.0115(15) 0.0018(12) -0.0006(14) -0.0005(14)
C16 0.0107(19) 0.0117(17) 0.0097(16) -0.0011(12) 0.0004(13) 0.0019(14)
C17 0.0200(19) 0.0080(16) 0.0203(17) -0.0011(15) 0.0034(13) 0.0002(16)
C18 0.0194(18) 0.0151(17) 0.0154(16) 0.0051(16) 0.0020(13) 0.0024(16)
C19 0.030(2) 0.021(2) 0.0068(16) 0.0017(14) 0.0016(15) -0.0013(17)
C20 0.020(2) 0.0116(17) 0.0145(17) -0.0018(13) 0.0006(16) -0.0024(16)
C21 0.046(3) 0.020(2) 0.022(2) 0.0093(16) 0.0014(19) 0.0005(19)
C22 0.0066(17) 0.0059(16) 0.0082(16) 0.0003(12) 0.0004(13) 0.0012(13)
C23 0.0091(17) 0.0071(18) 0.0048(15) 0.0025(11) 0.0003(13) -0.0007(13)
C24 0.0099(18) 0.0071(17) 0.0074(16) 0.0010(13) 0.0021(14) 0.0019(14)
C25 0.0119(19) 0.0134(17) 0.0141(17) -0.0019(13) 0.0011(15) -0.0021(15)
C26 0.008(2) 0.0217(19) 0.0227(19) 0.0010(15) 0.0031(15) -0.0016(15)
C27 0.016(2) 0.0176(19) 0.0236(18) -0.0003(14) 0.0043(18) 0.0072(18)
C28 0.014(2) 0.0114(18) 0.0176(18) 0.0005(14) 0.0047(16) 0.0014(16)
C29 0.0129(19) 0.0115(18) 0.0116(18) -0.0009(14) 0.0020(15) -0.0024(15)
C30 0.017(2) 0.0056(17) 0.0174(18) -0.0023(13) 0.0030(15) 0.0016(15)
C31 0.0080(18) 0.0138(18) 0.0150(18) -0.0010(14) -0.0006(15) -0.0037(15)
C32 0.0046(17) 0.0060(16) 0.0117(16) 0.0020(12) -0.0012(13) -0.0007(13)
C33 0.0040(17) 0.0084(17) 0.0122(17) -0.0006(13) 0.0006(14) -0.0007(14)
C34 0.0116(18) 0.0087(17) 0.0142(18) -0.0014(14) 0.0004(15) -0.0037(14)
C35 0.0158(19) 0.0132(18) 0.0142(18) -0.0023(14) 0.0032(15) -0.0029(15)
C36 0.026(2) 0.021(2) 0.0113(18) -0.0003(15) 0.0035(15) -0.0039(17)
C37 0.025(2) 0.018(2) 0.0159(18) 0.0070(15) 0.0028(15) -0.0089(17)
C38 0.020(2) 0.0109(18) 0.0205(19) 0.0016(14) 0.0001(16) -0.0075(15)
C39 0.0096(17) 0.0120(19) 0.0164(17) 0.0013(13) -0.0017(14) -0.0018(14)
C40 0.0148(15) 0.0074(14) 0.0185(15) -0.0027(18) -0.0023(15) -0.0049(15)
C41 0.0109(18) 0.0134(18) 0.0127(17) -0.0056(14) 0.0029(14) 0.0001(15)
C42 0.0091(16) 0.0108(16) 0.0076(15) 0.0010(14) 0.0010(15) -0.0018(13)
C43 0.0063(16) 0.0123(16) 0.0125(17) -0.0011(15) 0.0002(15) -0.0018(13)
C44 0.0152(18) 0.0086(16) 0.0163(19) 0.0020(13) -0.0005(15) -0.0005(14)
C45 0.0116(17) 0.0150(17) 0.0132(17) 0.0002(14) -0.0025(15) 0.0059(14)
C46 0.0082(18) 0.0202(18) 0.0203(17) 0.0006(16) -0.0021(16) -0.0018(13)
C47 0.0108(17) 0.0116(16) 0.0114(17) -0.0010(14) -0.0004(15) -0.0010(14)
C48 0.0143(18) 0.0199(19) 0.032(2) -0.0015(15) -0.0038(16) 0.0055(15)
C49 0.0067(17) 0.0101(17) 0.0100(17) 0.0011(13) 0.0009(14) -0.0021(14)
C50 0.0100(18) 0.0131(18) 0.0121(17) 0.0032(13) -0.0005(14) -0.0019(14)
C51 0.0102(18) 0.0148(18) 0.0140(17) -0.0049(14) 0.0021(14) -0.0023(15)
C52 0.0106(18) 0.024(2) 0.0104(17) -0.0023(14) 0.0005(14) -0.0034(16)
C53 0.0114(18) 0.022(2) 0.0120(17) 0.0042(13) -0.0041(14) -0.0024(15)
C54 0.0095(16) 0.0136(17) 0.0153(16) -0.0025(16) -0.0004(13) -0.0020(17)
C55 0.025(2) 0.038(2) 0.0128(19) -0.0043(16) -0.0024(16) 0.0057(19)
O1 0.0087(11) 0.0084(10) 0.0105(11) -0.0006(8) -0.0006(12) -0.0014(10)
O2 0.0154(11) 0.0064(11) 0.0241(12) -0.0020(9) -0.0009(10) 0.0009(11)
O3 0.0204(14) 0.0310(15) 0.0412(18) -0.0176(13) 0.0033(12) -0.0115(12)
O4 0.0147(14) 0.0306(16) 0.0306(15) 0.0145(12) 0.0037(12) -0.0050(12)
O5 0.0092(12) 0.0205(13) 0.0475(18) -0.0004(12) -0.0064(12) -0.0010(11)
O6 0.0183(14) 0.0166(14) 0.0298(14) -0.0037(11) 0.0042(12) 0.0068(12)
N1 0.0077(14) 0.0136(14) 0.0283(18) -0.0001(15) -0.0003(15) 0.0020(12)
N2 0.0127(16) 0.0172(16) 0.0193(17) 0.0079(13) 0.0029(14) 0.0040(13)
C1 0.0087(16) 0.0129(17) 0.0055(15) 0.0006(13) 0.0004(14) -0.0026(12)
C2 0.0071(16) 0.0104(15) 0.0067(15) -0.0006(14) 0.0010(15) -0.0007(12)
C3 0.0145(18) 0.0096(16) 0.0090(17) 0.0013(13) 0.0014(15) 0.0001(13)
C4 0.0088(16) 0.0118(16) 0.0094(15) 0.0022(14) 0.0002(15) 0.0013(13)
C5 0.0056(14) 0.0145(16) 0.0103(15) 0.0010(17) -0.0004(13) -0.0055(14)
C6 0.0105(17) 0.0086(15) 0.0136(19) -0.0020(13) 0.0017(14) 0.0011(13)
C7 0.0100(16) 0.0140(16) 0.0057(15) 0.0001(12) -0.0008(15) -0.0001(15)
C56 0.0123(19) 0.0150(18) 0.0117(16) 0.0056(13) 0.0049(14) -0.0024(14)
C57 0.015(2) 0.0108(17) 0.0136(16) 0.0090(13) 0.0020(15) 0.0005(15)
C58 0.0079(19) 0.0092(16) 0.0149(18) 0.0040(12) 0.0017(13) -0.0019(13)
C66 0.064(4) 0.036(3) 0.021(3) -0.012(2) -0.014(3) 0.019(3)
C67 0.080(5) 0.040(4) 0.025(3) -0.013(3) -0.005(4) 0.022(4)
C68 0.098(5) 0.038(4) 0.026(3) -0.015(3) 0.007(3) 0.012(4)
C69 0.102(5) 0.057(4) 0.036(4) -0.028(4) 0.017(4) -0.014(5)
C70 0.075(4) 0.064(5) 0.039(4) -0.029(4) -0.008(3) 0.003(4)
C71 0.060(4) 0.045(4) 0.028(4) -0.015(3) -0.013(3) 0.017(3)
C72 0.068(5) 0.054(4) 0.046(4) -0.028(3) -0.013(4) 0.009(4)
C73 0.079(5) 0.050(5) 0.035(5) -0.019(5) -0.002(5) 0.004(5)
C74 0.070(6) 0.051(6) 0.035(6) -0.018(6) -0.005(6) 0.000(6)
C75 0.060(6) 0.049(6) 0.034(6) -0.020(5) -0.014(5) 0.006(6)
C76 0.065(6) 0.051(6) 0.040(6) -0.021(6) -0.007(6) 0.011(6)
C77 0.073(7) 0.050(6) 0.042(6) -0.015(6) -0.003(6) 0.010(6)
C78 0.077(6) 0.044(6) 0.033(5) -0.017(5) 0.000(5) 0.009(5)
C79 0.131(13) 0.055(12) 0.038(10) -0.018(10) 0.010(11) -0.008(12)
C59 0.0091(19) 0.021(2) 0.030(2) 0.0066(16) 0.0000(15) 0.0023(15)
C60 0.010(2) 0.0199(19) 0.0217(19) -0.0025(15) -0.0019(15) 0.0040(15)
C61 0.0161(19) 0.025(2) 0.0162(17) 0.0024(15) -0.0001(14) 0.0058(16)
C62 0.025(2) 0.018(2) 0.025(2) 0.0005(16) -0.0036(16) 0.0012(17)
C63 0.030(2) 0.026(2) 0.024(2) -0.0059(16) -0.0061(17) -0.0004(18)
C64 0.0205(19) 0.032(2) 0.0158(17) 0.0044(17) -0.0008(15) 0.0069(18)
C65 0.032(3) 0.036(2) 0.041(2) 0.0167(19) -0.009(2) 0.002(2)

loop_
_atom_type_symbol
_atom_type_description
_atom_type_scat_dispersion_real
_atom_type_scat_dispersion_imag
_atom_type_scat_source
C C 0.0033 0.0016 'International Tables Vol C Tables 4.2.6.8 and 6.1.1.4'
H H 0.0000 0.0000 'International Tables Vol C Tables 4.2.6.8 and 6.1.1.4'
Ir Ir -1.4442 7.9887 'International Tables Vol C Tables 4.2.6.8 and 6.1.1.4'
N N 0.0061 0.0033 'International Tables Vol C Tables 4.2.6.8 and 6.1.1.4'
O O 0.0106 0.0060 'International Tables Vol C Tables 4.2.6.8 and 6.1.1.4'
P P 0.1023 0.0942 'International Tables Vol C Tables 4.2.6.8 and 6.1.1.4'

loop_
_geom_angle_atom_site_label_1
_geom_angle_atom_site_label_2
_geom_angle_atom_site_label_3
_geom_angle
C1 Ir1 O1 79.27(10)
C1 Ir1 C58 91.70(11)
O1 Ir1 C58 162.78(9)
C1 Ir1 C57 105.62(12)
O1 Ir1 C57 130.35(10)
C58 Ir1 C57 38.19(11)
C1 Ir1 C56 84.44(12)
O1 Ir1 C56 97.04(9)
C58 Ir1 C56 67.27(11)
C57 Ir1 C56 37.20(10)
C1 Ir1 P1 90.75(9)
O1 Ir1 P1 96.62(5)
C58 Ir1 P1 98.15(8)
C57 Ir1 P1 131.96(8)
C56 Ir1 P1 164.40(8)
C1 Ir1 P2 164.93(8)
O1 Ir1 P2 85.70(6)
C58 Ir1 P2 102.51(8)
C57 Ir1 P2 83.23(9)
C56 Ir1 P2 96.33(8)
P1 Ir1 P2 92.16(3)
C15 P1 C8 102.96(13)
C15 P1 C22 101.14(14)
C8 P1 C22 107.62(13)
C15 P1 Ir1 122.81(10)
C8 P1 Ir1 108.86(10)
C22 P1 Ir1 112.26(10)
C42 P2 C49 101.76(15)
C42 P2 C32 101.90(14)
C49 P2 C32 108.95(14)
C42 P2 Ir1 126.53(10)
C49 P2 Ir1 107.13(10)
C32 P2 Ir1 109.57(10)
C9 C8 C13 117.5(3)
C9 C8 P1 120.9(2)
C13 C8 P1 120.8(2)
C10 C9 C8 120.9(3)
C10 C9 H9 119.5
C8 C9 H9 119.5
C9 C10 C11 121.3(3)
C9 C10 H10 119.3
C11 C10 H10 119.3
C12 C11 C10 117.1(3)
C12 C11 C14 121.8(3)
C10 C11 C14 121.0(3)
C13 C12 C11 121.8(3)
C13 C12 H12 119.1
C11 C12 H12 119.1
C12 C13 C8 121.3(3)
C12 C13 H13 119.4
C8 C13 H13 119.4
C11 C14 H14A 109.5
C11 C14 H14B 109.5
H14A C14 H14B 109.5
C11 C14 H14C 109.5
H14A C14 H14C 109.5
H14B C14 H14C 109.5
C16 C15 C20 118.7(3)
C16 C15 P1 122.9(2)
C20 C15 P1 118.2(2)
C15 C16 C17 120.1(3)
C15 C16 H16 120.0
C17 C16 H16 120.0
C18 C17 C16 121.7(3)
C18 C17 H17 119.1
C16 C17 H17 119.1
C17 C18 C19 118.2(3)
C17 C18 C21 121.2(3)
C19 C18 C21 120.5(3)
C20 C19 C18 120.7(3)
C20 C19 H19 119.7
C18 C19 H19 119.7
C19 C20 C15 120.6(3)
C19 C20 H20 119.7
C15 C20 H20 119.7
C18 C21 H21A 109.5
C18 C21 H21B 109.5
H21A C21 H21B 109.5
C18 C21 H21C 109.5
H21A C21 H21C 109.5
H21B C21 H21C 109.5
C23 C22 C31 119.1(3)
C23 C22 P1 120.8(2)
C31 C22 P1 120.0(2)
C22 C23 C24 120.0(3)
C22 C23 C33 122.6(3)
C24 C23 C33 117.4(3)
C25 C24 C23 123.1(3)
C25 C24 C29 117.2(3)
C23 C24 C29 119.6(3)
C26 C25 C24 121.6(3)
C26 C25 H25 119.2
C24 C25 H25 119.2
C25 C26 C27 120.4(3)
C25 C26 H26 119.8
C27 C26 H26 119.8
C28 C27 C26 120.3(3)
C28 C27 H27 119.8
C26 C27 H27 119.8
C27 C28 C29 120.8(3)
C27 C28 H28 119.6
C29 C28 H28 119.6
C30 C29 C28 121.9(3)
C30 C29 C24 118.4(3)
C28 C29 C24 119.7(3)
C31 C30 C29 121.5(3)
C31 C30 H30 119.3
C29 C30 H30 119.3
C30 C31 C22 121.3(3)
C30 C31 H31 119.3
C22 C31 H31 119.3
C33 C32 C41 119.7(3)
C33 C32 P2 119.0(2)
C41 C32 P2 121.3(2)
C32 C33 C34 119.5(3)
C32 C33 C23 122.8(3)
C34 C33 C23 117.6(3)
C35 C34 C39 118.2(3)
C35 C34 C33 122.3(3)
C39 C34 C33 119.5(3)
C36 C35 C34 121.3(3)
C36 C35 H35 119.4
C34 C35 H35 119.4
C35 C36 C37 120.3(3)
C35 C36 H36 119.9
C37 C36 H36 119.9
C38 C37 C36 119.7(3)
C38 C37 H37 120.2
C36 C37 H37 120.2
C37 C38 C39 121.4(3)
C37 C38 H38 119.3
C39 C38 H38 119.3
C38 C39 C40 122.2(3)
C38 C39 C34 119.1(3)
C40 C39 C34 118.7(3)
C41 C40 C39 121.2(3)
C41 C40 H40 119.4
C39 C40 H40 119.4
C40 C41 C32 121.4(3)
C40 C41 H41 119.3
C32 C41 H41 119.3
C43 C42 C47 118.6(3)
C43 C42 P2 123.8(2)
C47 C42 P2 117.5(2)
C42 C43 C44 120.0(3)
C42 C43 H43 120.0
C44 C43 H43 120.0
C45 C44 C43 121.6(3)
C45 C44 H44 119.2
C43 C44 H44 119.2
C44 C45 C46 118.2(3)
C44 C45 C48 122.3(3)
C46 C45 C48 119.4(3)
C47 C46 C45 120.8(3)
C47 C46 H46 119.6
C45 C46 H46 119.6
C46 C47 C42 120.8(3)
C46 C47 H47 119.6
C42 C47 H47 119.6
C45 C48 H48A 109.5
C45 C48 H48B 109.5
H48A C48 H48B 109.5
C45 C48 H48C 109.5
H48A C48 H48C 109.5
H48B C48 H48C 109.5
C54 C49 C50 117.6(3)
C54 C49 P2 119.9(2)
C50 C49 P2 121.7(2)
C51 C50 C49 121.2(3)
C51 C50 H50 119.4
C49 C50 H50 119.4
C50 C51 C52 121.0(3)
C50 C51 H51 119.5
C52 C51 H51 119.5
C53 C52 C51 118.0(3)
C53 C52 C55 121.7(3)
C51 C52 C55 120.3(3)
C52 C53 C54 121.5(3)
C52 C53 H53 119.3
C54 C53 H53 119.3
C53 C54 C49 120.6(3)
C53 C54 H54 119.7
C49 C54 H54 119.7
C52 C55 H55A 109.5
C52 C55 H55B 109.5
H55A C55 H55B 109.5
C52 C55 H55C 109.5
H55A C55 H55C 109.5
H55B C55 H55C 109.5
C7 O1 Ir1 116.34(18)
O3 N1 O4 125.4(3)
O3 N1 C5 118.4(3)
O4 N1 C5 116.1(3)
O6 N2 O5 124.2(3)
O6 N2 C4 118.0(3)
O5 N2 C4 117.8(3)
C6 C1 C2 115.3(3)
C6 C1 Ir1 131.8(2)
C2 C1 Ir1 112.7(2)
C3 C2 C1 123.9(3)
C3 C2 C7 119.4(3)
C1 C2 C7 116.8(3)
C2 C3 C4 119.1(3)
C2 C3 H3 120.4
C4 C3 H3 120.4
C3 C4 C5 118.7(3)
C3 C4 N2 119.9(3)
C5 C4 N2 121.4(3)
C6 C5 C4 122.1(3)
C6 C5 N1 116.1(3)
C4 C5 N1 121.5(2)
C5 C6 C1 120.8(3)
C5 C6 H6 119.6
C1 C6 H6 119.6
O2 C7 O1 123.4(3)
O2 C7 C2 121.9(3)
O1 C7 C2 114.7(2)
C57 C56 Ir1 68.00(16)
C57 C56 H56A 116.9
Ir1 C56 H56A 116.9
C57 C56 H56B 116.9
Ir1 C56 H56B 116.9
H56A C56 H56B 113.9
C56 C57 C58 119.9(3)
C56 C57 Ir1 74.80(17)
C58 C57 Ir1 70.77(16)
C56 C57 H57 119.9
C58 C57 H57 119.9
Ir1 C57 H57 119.9
C57 C58 Ir1 71.04(17)
C57 C58 H58A 116.5
Ir1 C58 H58A 116.5
C57 C58 H58B 116.5
Ir1 C58 H58B 116.5
H58A C58 H58B 113.5
C67 C66 C71 120.0(7)
C67 C66 C72 117.1(7)
C71 C66 C72 122.9(6)
C66 C67 C68 118.2(8)
C66 C67 H67 120.9
C68 C67 H67 120.9
C69 C68 C67 121.8(8)
C69 C68 H68 119.1
C67 C68 H68 119.1
C68 C69 C70 119.0(8)
C68 C69 H69 120.5
C70 C69 H69 120.5
C71 C70 C69 118.2(8)
C71 C70 H70 120.9
C69 C70 H70 120.9
C70 C71 C66 122.7(7)
C70 C71 H71 118.6
C66 C71 H71 118.6
C66 C72 H72A 109.5
C66 C72 H72B 109.5
H72A C72 H72B 109.5
C66 C72 H72C 109.5
H72A C72 H72C 109.5
H72B C72 H72C 109.5
C78 C73 C74 121(2)
C78 C73 C79 118(2)
C74 C73 C79 121(2)
C75 C74 C73 119(2)
C75 C74 H74 120.5
C73 C74 H74 120.5
C74 C75 C76 123(2)
C74 C75 H75 118.5
C76 C75 H75 118.5
C77 C76 C75 119(2)
C77 C76 H76 120.6
C75 C76 H76 120.6
C76 C77 C78 119(2)
C76 C77 H77 120.6
C78 C77 H77 120.6
C73 C78 C77 119(2)
C73 C78 H78 120.3
C77 C78 H78 120.3
C73 C79 H79A 109.5
C73 C79 H79B 109.4
H79A C79 H79B 109.5
C73 C79 H79C 109.5
H79A C79 H79C 109.5
H79B C79 H79C 109.5
C60 C59 C64 117.7(3)
C60 C59 C65 121.4(3)
C64 C59 C65 120.9(3)
C61 C60 C59 121.8(3)
C61 C60 H60 119.1
C59 C60 H60 119.1
C60 C61 C62 120.1(3)
C60 C61 H61 119.9
C62 C61 H61 119.9
C63 C62 C61 119.4(3)
C63 C62 H62 120.3
C61 C62 H62 120.3
C62 C63 C64 119.9(3)
C62 C63 H63 120.1
C64 C63 H63 120.1
C63 C64 C59 121.1(3)
C63 C64 H64 119.4
C59 C64 H64 119.4
C59 C65 H65A 109.5
C59 C65 H65B 109.5
H65A C65 H65B 109.5
C59 C65 H65C 109.5
H65A C65 H65C 109.5
H65B C65 H65C 109.5

loop_
_geom_bond_atom_site_label_1
_geom_bond_atom_site_label_2
_geom_bond_distance
Ir1 C1 2.065(3)
Ir1 O1 2.1254(18)
Ir1 C58 2.157(3)
Ir1 C57 2.160(3)
Ir1 C56 2.248(3)
Ir1 P1 2.3104(8)
Ir1 P2 2.3500(8)
P1 C15 1.828(3)
P1 C8 1.834(3)
P1 C22 1.837(3)
P2 C42 1.812(3)
P2 C49 1.829(3)
P2 C32 1.833(3)
C8 C9 1.392(4)
C8 C13 1.396(4)
C9 C10 1.389(4)
C9 H9 0.9500
C10 C11 1.399(4)
C10 H10 0.9500
C11 C12 1.388(4)
C11 C14 1.500(4)
C12 C13 1.376(4)
C12 H12 0.9500
C13 H13 0.9500
C14 H14A 0.9800
C14 H14B 0.9800
C14 H14C 0.9800
C15 C16 1.382(4)
C15 C20 1.390(4)
C16 C17 1.392(4)
C16 H16 0.9500
C17 C18 1.369(4)
C17 H17 0.9500
C18 C19 1.392(5)
C18 C21 1.515(4)
C19 C20 1.387(4)
C19 H19 0.9500
C20 H20 0.9500
C21 H21A 0.9800
C21 H21B 0.9800
C21 H21C 0.9800
C22 C23 1.393(4)
C22 C31 1.419(4)
C23 C24 1.425(4)
C23 C33 1.504(4)
C24 C25 1.417(4)
C24 C29 1.429(4)
C25 C26 1.361(4)
C25 H25 0.9500
C26 C27 1.409(4)
C26 H26 0.9500
C27 C28 1.348(5)
C27 H27 0.9500
C28 C29 1.416(4)
C28 H28 0.9500
C29 C30 1.405(4)
C30 C31 1.356(4)
C30 H30 0.9500
C31 H31 0.9500
C32 C33 1.385(4)
C32 C41 1.419(4)
C33 C34 1.439(4)
C34 C35 1.410(4)
C34 C39 1.423(4)
C35 C36 1.368(4)
C35 H35 0.9500
C36 C37 1.416(4)
C36 H36 0.9500
C37 C38 1.357(4)
C37 H37 0.9500
C38 C39 1.411(4)
C38 H38 0.9500
C39 C40 1.412(4)
C40 C41 1.351(4)
C40 H40 0.9500
C41 H41 0.9500
C42 C43 1.389(4)
C42 C47 1.394(4)
C43 C44 1.393(4)
C43 H43 0.9500
C44 C45 1.377(4)
C44 H44 0.9500
C45 C46 1.395(4)
C45 C48 1.508(4)
C46 C47 1.380(4)
C46 H46 0.9500
C47 H47 0.9500
C48 H48A 0.9800
C48 H48B 0.9800
C48 H48C 0.9800
C49 C54 1.396(4)
C49 C50 1.397(4)
C50 C51 1.374(4)
C50 H50 0.9500
C51 C52 1.394(4)
C51 H51 0.9500
C52 C53 1.379(4)
C52 C55 1.505(4)
C53 C54 1.385(4)
C53 H53 0.9500
C54 H54 0.9500
C55 H55A 0.9800
C55 H55B 0.9800
C55 H55C 0.9800
O1 C7 1.299(4)
O2 C7 1.230(3)
O3 N1 1.210(3)
O4 N1 1.228(3)
O5 N2 1.237(3)
O6 N2 1.221(3)
N1 C5 1.478(4)
N2 C4 1.458(4)
C1 C6 1.406(4)
C1 C2 1.412(4)
C2 C3 1.375(4)
C2 C7 1.493(4)
C3 C4 1.381(4)
C3 H3 0.9500
C4 C5 1.386(4)
C5 C6 1.378(4)
C6 H6 0.9500
C56 C57 1.408(4)
C56 H56A 0.9900
C56 H56B 0.9900
C57 C58 1.412(4)
C57 H57 1.0000
C58 H58A 0.9900
C58 H58B 0.9900
C66 C67 1.353(9)
C66 C71 1.388(9)
C66 C72 1.501(9)
C67 C68 1.408(11)
C67 H67 0.9500
C68 C69 1.376(11)
C68 H68 0.9500
C69 C70 1.404(11)
C69 H69 0.9500
C70 C71 1.359(9)
C70 H70 0.9500
C71 H71 0.9500
C72 H72A 0.9800
C72 H72B 0.9800
C72 H72C 0.9800
C73 C78 1.31(2)
C73 C74 1.42(2)
C73 C79 1.50(2)
C74 C75 1.35(2)
C74 H74 0.9500
C75 C76 1.37(2)
C75 H75 0.9500
C76 C77 1.37(2)
C76 H76 0.9500
C77 C78 1.48(3)
C77 H77 0.9500
C78 H78 0.9500
C79 H79A 0.9800
C79 H79B 0.9800
C79 H79C 0.9800
C59 C60 1.383(5)
C59 C64 1.388(5)
C59 C65 1.510(5)
C60 C61 1.369(4)
C60 H60 0.9500
C61 C62 1.384(5)
C61 H61 0.9500
C62 C63 1.379(5)
C62 H62 0.9500
C63 C64 1.388(5)
C63 H63 0.9500
C64 H64 0.9500
C65 H65A 0.9800
C65 H65B 0.9800
C65 H65C 0.9800

loop_
_geom_torsion_atom_site_label_1
_geom_torsion_atom_site_label_2
_geom_torsion_atom_site_label_3
_geom_torsion_atom_site_label_4
_geom_torsion
C15 P1 C8 C9 -22.5(3)
C22 P1 C8 C9 -128.8(3)
Ir1 P1 C8 C9 109.3(2)
C15 P1 C8 C13 168.0(2)
C22 P1 C8 C13 61.7(3)
Ir1 P1 C8 C13 -60.2(3)
C13 C8 C9 C10 -1.2(4)
P1 C8 C9 C10 -171.0(2)
C8 C9 C10 C11 -0.9(5)
C9 C10 C11 C12 1.7(5)
C9 C10 C11 C14 -179.9(3)
C10 C11 C12 C13 -0.4(5)
C14 C11 C12 C13 -178.8(3)
C11 C12 C13 C8 -1.7(5)
C9 C8 C13 C12 2.5(4)
P1 C8 C13 C12 172.3(2)
C8 P1 C15 C16 129.9(3)
C22 P1 C15 C16 -118.9(3)
Ir1 P1 C15 C16 7.0(3)
C8 P1 C15 C20 -55.3(3)
C22 P1 C15 C20 55.9(3)
Ir1 P1 C15 C20 -178.2(2)
C20 C15 C16 C17 0.4(5)
P1 C15 C16 C17 175.2(2)
C15 C16 C17 C18 -0.3(5)
C16 C17 C18 C19 0.9(5)
C16 C17 C18 C21 -176.7(3)
C17 C18 C19 C20 -1.7(5)
C21 C18 C19 C20 175.9(3)
C18 C19 C20 C15 1.9(5)
C16 C15 C20 C19 -1.2(5)
P1 C15 C20 C19 -176.3(3)
C15 P1 C22 C23 59.2(3)
C8 P1 C22 C23 166.8(2)
Ir1 P1 C22 C23 -73.4(3)
C15 P1 C22 C31 -123.9(3)
C8 P1 C22 C31 -16.3(3)
Ir1 P1 C22 C31 103.4(2)
C31 C22 C23 C24 -1.2(4)
P1 C22 C23 C24 175.7(2)
C31 C22 C23 C33 177.5(3)
P1 C22 C23 C33 -5.6(4)
C22 C23 C24 C25 -177.9(3)
C33 C23 C24 C25 3.3(4)
C22 C23 C24 C29 0.5(4)
C33 C23 C24 C29 -178.3(3)
C23 C24 C25 C26 178.4(3)
C29 C24 C25 C26 0.0(5)
C24 C25 C26 C27 0.6(5)
C25 C26 C27 C28 -0.5(5)
C26 C27 C28 C29 -0.1(5)
C27 C28 C29 C30 -178.8(3)
C27 C28 C29 C24 0.7(5)
C25 C24 C29 C30 178.9(3)
C23 C24 C29 C30 0.3(4)
C25 C24 C29 C28 -0.6(4)
C23 C24 C29 C28 -179.1(3)
C28 C29 C30 C31 179.0(3)
C24 C29 C30 C31 -0.5(5)
C29 C30 C31 C22 -0.3(5)
C23 C22 C31 C30 1.1(5)
P1 C22 C31 C30 -175.8(2)
C42 P2 C32 C33 58.5(3)
C49 P2 C32 C33 165.5(3)
Ir1 P2 C32 C33 -77.6(3)
C42 P2 C32 C41 -123.5(3)
C49 P2 C32 C41 -16.5(3)
Ir1 P2 C32 C41 100.5(2)
C41 C32 C33 C34 -1.1(5)
P2 C32 C33 C34 177.0(2)
C41 C32 C33 C23 175.1(3)
P2 C32 C33 C23 -6.8(4)
C22 C23 C33 C32 73.9(4)
C24 C23 C33 C32 -107.4(4)
C22 C23 C33 C34 -109.9(3)
C24 C23 C33 C34 68.9(4)
C32 C33 C34 C35 -178.9(3)
C23 C33 C34 C35 4.7(5)
C32 C33 C34 C39 1.0(5)
C23 C33 C34 C39 -175.3(3)
C39 C34 C35 C36 1.8(5)
C33 C34 C35 C36 -178.2(3)
C34 C35 C36 C37 -0.9(5)
C35 C36 C37 C38 -0.6(5)
C36 C37 C38 C39 1.1(5)
C37 C38 C39 C40 179.3(3)
C37 C38 C39 C34 -0.1(5)
C35 C34 C39 C38 -1.3(5)
C33 C34 C39 C38 178.7(3)
C35 C34 C39 C40 179.3(3)
C33 C34 C39 C40 -0.7(5)
C38 C39 C40 C41 -178.9(3)
C34 C39 C40 C41 0.4(4)
C39 C40 C41 C32 -0.5(5)
C33 C32 C41 C40 0.8(5)
P2 C32 C41 C40 -177.2(2)
C49 P2 C42 C43 118.7(3)
C32 P2 C42 C43 -128.8(3)
Ir1 P2 C42 C43 -3.2(4)
C49 P2 C42 C47 -61.1(3)
C32 P2 C42 C47 51.4(3)
Ir1 P2 C42 C47 176.9(2)
C47 C42 C43 C44 0.0(5)
P2 C42 C43 C44 -179.8(2)
C42 C43 C44 C45 -0.6(5)
C43 C44 C45 C46 1.3(5)
C43 C44 C45 C48 -178.6(3)
C44 C45 C46 C47 -1.3(5)
C48 C45 C46 C47 178.6(3)
C45 C46 C47 C42 0.7(5)
C43 C42 C47 C46 0.0(5)
P2 C42 C47 C46 179.8(3)
C42 P2 C49 C54 -20.5(3)
C32 P2 C49 C54 -127.6(2)
Ir1 P2 C49 C54 113.9(2)
C42 P2 C49 C50 169.5(3)
C32 P2 C49 C50 62.4(3)
Ir1 P2 C49 C50 -56.1(3)
C54 C49 C50 C51 3.5(5)
P2 C49 C50 C51 173.8(2)
C49 C50 C51 C52 -2.6(5)
C50 C51 C52 C53 -0.4(5)
C50 C51 C52 C55 -179.4(3)
C51 C52 C53 C54 2.5(5)
C55 C52 C53 C54 -178.5(3)
C52 C53 C54 C49 -1.5(5)
C50 C49 C54 C53 -1.5(4)
P2 C49 C54 C53 -171.9(2)
C6 C1 C2 C3 2.2(5)
Ir1 C1 C2 C3 -173.9(3)
C6 C1 C2 C7 -178.0(3)
Ir1 C1 C2 C7 5.8(4)
C1 C2 C3 C4 -0.2(5)
C7 C2 C3 C4 -180.0(3)
C2 C3 C4 C5 -1.4(5)
C2 C3 C4 N2 178.4(3)
O6 N2 C4 C3 -23.5(4)
O5 N2 C4 C3 155.5(3)
O6 N2 C4 C5 156.3(3)
O5 N2 C4 C5 -24.7(4)
C3 C4 C5 C6 1.0(5)
N2 C4 C5 C6 -178.9(3)
C3 C4 C5 N1 174.5(3)
N2 C4 C5 N1 -5.3(5)
O3 N1 C5 C6 -70.7(4)
O4 N1 C5 C6 105.6(3)
O3 N1 C5 C4 115.4(3)
O4 N1 C5 C4 -68.3(4)
C4 C5 C6 C1 1.2(5)
N1 C5 C6 C1 -172.7(3)
C2 C1 C6 C5 -2.6(5)
Ir1 C1 C6 C5 172.6(2)
Ir1 O1 C7 O2 -178.8(2)
Ir1 O1 C7 C2 0.6(3)
C3 C2 C7 O2 -5.1(4)
C1 C2 C7 O2 175.1(3)
C3 C2 C7 O1 175.5(3)
C1 C2 C7 O1 -4.3(4)
Ir1 C56 C57 C58 -56.7(2)
C56 C57 C58 Ir1 58.6(2)
C71 C66 C67 C68 3.8(12)
C72 C66 C67 C68 -176.0(6)
C66 C67 C68 C69 -3.6(11)
C67 C68 C69 C70 1.6(11)
C68 C69 C70 C71 0.3(11)
C69 C70 C71 C66 -0.1(11)
C67 C66 C71 C70 -2.0(11)
C72 C66 C71 C70 177.8(6)
C78 C73 C74 C75 3(5)
C79 C73 C74 C75 -178(3)
C73 C74 C75 C76 -3(4)
C74 C75 C76 C77 -1(4)
C75 C76 C77 C78 4(4)
C74 C73 C78 C77 1(5)
C79 C73 C78 C77 -178(3)
C76 C77 C78 C73 -4(5)
C64 C59 C60 C61 -0.3(5)
C65 C59 C60 C61 178.2(3)
C59 C60 C61 C62 -0.1(5)
C60 C61 C62 C63 0.1(5)
C61 C62 C63 C64 0.3(5)
C62 C63 C64 C59 -0.7(5)
C60 C59 C64 C63 0.7(5)
C65 C59 C64 C63 -177.8(3)
